data_1540275
loop_
_publ_author_name
'Liang, J.-K.'
'Huang, J.Q.'
'Rao, G.-H.'
'Cheng Xiangrong'
'Zhang, Y.L.'
'Xie, S.-S.'
'Che, G.-C.'

_publ_section_title
;
 The crystal structure and superconductivity of Tl2 Ba2 Ca Cu2 O8
;
_journal_name_full 'Journal of Physics D, Applied Physics'
_journal_page_first 1031
_journal_page_last 1034
_journal_volume 21
_journal_year 1988
_chemical_formula_sum 'Ba2 Ca Cu2 O8 Tl2'
_chemical_name_systematic 'Tl2 Ba2 Ca Cu2 O8'
_space_group_IT_number 139
_symmetry_space_group_name_Hall '-I 4 2'
_symmetry_space_group_name_H-M 'I 4/m m m'
_cell_angle_alpha 90
_cell_angle_beta 90
_cell_angle_gamma 90
_cell_formula_units_Z 2
_cell_length_a 3.847
_cell_length_b 3.847
_cell_length_c 29.43
_cell_volume 435.547
_citation_journal_id_ASTM JPAPBE
_cod_data_source_file Liang_JPAPBE_1988_548.cif
_cod_data_source_block Ba2Ca1Cu2O8Tl2
_cod_original_cell_volume 435.5466
_cod_original_formula_sum 'Ba2 Ca1 Cu2 O8 Tl2'
_cod_database_code 1540275

loop_
_symmetry_equiv_pos_as_xyz
x,y,z
-y,x,z
-x,-y,z
y,-x,z
x,-y,-z
y,x,-z
-x,y,-z
-y,-x,-z
-x,-y,-z
y,-x,-z
x,y,-z
-y,x,-z
-x,y,z
-y,-x,z
x,-y,z
y,x,z
x+1/2,y+1/2,z+1/2
-y+1/2,x+1/2,z+1/2
-x+1/2,-y+1/2,z+1/2
y+1/2,-x+1/2,z+1/2
x+1/2,-y+1/2,-z+1/2
y+1/2,x+1/2,-z+1/2
-x+1/2,y+1/2,-z+1/2
-y+1/2,-x+1/2,-z+1/2
-x+1/2,-y+1/2,-z+1/2
y+1/2,-x+1/2,-z+1/2
x+1/2,y+1/2,-z+1/2
-y+1/2,x+1/2,-z+1/2
-x+1/2,y+1/2,z+1/2
-y+1/2,-x+1/2,z+1/2
x+1/2,-y+1/2,z+1/2
y+1/2,x+1/2,z+1/2

loop_
_atom_site_label
_atom_site_type_symbol
_atom_site_fract_x
_atom_site_fract_y
_atom_site_fract_z
_atom_site_occupancy
_atom_site_U_iso_or_equiv
Ba1 Ba+2 0 0 0.115 1 0.0
O1 O-2 0 0.5 0.45 1 0.0
Tl1 Tl+3 0 0 0.285 1 0.0
Cu1 Cu+2 0 0 0.45 1 0.0
O3 O-2 0 0 0.38 1 0.0
O2 O-2 0 0 0.2 1 0.0
Ca1 Ca+2 0 0 0 1 0.0
